data_4334293
loop_
_publ_author_name
'Kongzhao Su'
'Feilong Jiang'
'Jinjie Qian'
'Mingyan Wu'
'Kecai Xiong'
'Yanli Gai'
'Maochun Hong'

_publ_section_title
;
 Thiacalix[4]arene-Supported Kite-Like Heterometallic Tetranuclear
 ZnIILnIII3 (Ln = Gd, Tb, Dy, Ho) Complexes
;
_journal_name_full 'Inorganic Chemistry'
_journal_page_first 3780
_journal_page_last 3786
_journal_paper_doi 10.1021/ic302367q
_journal_volume 52
_journal_year 2013
_chemical_formula_sum 'C93 H121 Gd3 N2 O20 S8 Zn'
_chemical_formula_weight 2380.63
_chemical_name_systematic
; 
 ? 
;
_space_group_IT_number 14
_symmetry_cell_setting monoclinic
_symmetry_space_group_name_Hall '-P 2yn'
_symmetry_space_group_name_H-M 'P 1 21/n 1'
_atom_sites_solution_hydrogens geom
_atom_sites_solution_primary direct
_atom_sites_solution_secondary difmap
_audit_creation_method SHELXL-97
_cell_angle_alpha 90.00
_cell_angle_beta 100.366(5)
_cell_angle_gamma 90.00
_cell_formula_units_Z 4
_cell_length_a 23.265(7)
_cell_length_b 12.925(3)
_cell_length_c 36.562(10)
_cell_measurement_temperature 298(2)
_cell_volume 10815(5)
_computing_structure_refinement 'SHELXL-97 (Sheldrick, 1997)'
_computing_structure_solution 'SHELXS-97 (Sheldrick, 1990)'
_diffrn_ambient_temperature 298(2)
_diffrn_measured_fraction_theta_full 0.969
_diffrn_measured_fraction_theta_max 0.969
_diffrn_measurement_device_type 'Saturn724+ (2x2 bin mode)'
_diffrn_measurement_method CCD_Profile_fitting
_diffrn_radiation_monochromator graphite
_diffrn_radiation_source 'fine-focus sealed tube'
_diffrn_radiation_type MoK\a
_diffrn_radiation_wavelength 0.71073
_diffrn_reflns_av_R_equivalents 0.0514
_diffrn_reflns_av_sigmaI/netI 0.0537
_diffrn_reflns_limit_h_max 27
_diffrn_reflns_limit_h_min -27
_diffrn_reflns_limit_k_max 15
_diffrn_reflns_limit_k_min -15
_diffrn_reflns_limit_l_max 41
_diffrn_reflns_limit_l_min -41
_diffrn_reflns_number 57976
_diffrn_reflns_theta_full 25.00
_diffrn_reflns_theta_max 25.00
_diffrn_reflns_theta_min 2.49
_exptl_absorpt_coefficient_mu 2.250
_exptl_absorpt_correction_T_max 0.6875
_exptl_absorpt_correction_T_min 0.6031
_exptl_absorpt_correction_type multi-scan
_exptl_crystal_colour Colorless
_exptl_crystal_density_diffrn 1.445
_exptl_crystal_description Prism
_exptl_crystal_F_000 4704
_exptl_crystal_size_max 0.25
_exptl_crystal_size_mid 0.20
_exptl_crystal_size_min 0.18
_refine_diff_density_max 2.521
_refine_diff_density_min -1.715
_refine_diff_density_rms 0.160
_refine_ls_extinction_method none
_refine_ls_goodness_of_fit_ref 1.096
_refine_ls_hydrogen_treatment constr
_refine_ls_matrix_type full
_refine_ls_number_parameters 1202
_refine_ls_number_reflns 18466
_refine_ls_number_restraints 327
_refine_ls_restrained_S_all 1.101
_refine_ls_R_factor_all 0.0843
_refine_ls_R_factor_gt 0.0778
_refine_ls_shift/su_max 0.001
_refine_ls_shift/su_mean 0.000
_refine_ls_structure_factor_coef Fsqd
_refine_ls_weighting_details 'calc w=1/[\s^2^(Fo^2^)+(0.1025P)^2^+63.7167P] where P=(Fo^2^+2Fc^2^)/3'
_refine_ls_weighting_scheme calc
_refine_ls_wR_factor_gt 0.2068
_refine_ls_wR_factor_ref 0.2134
_reflns_number_gt 16349
_reflns_number_total 18466
_reflns_threshold_expression >2sigma(I)
_cod_data_source_file ic302367q_si_002.cif
_cod_data_source_block d:\paper\tzn-gd\2
_cod_original_cell_volume 10814(5)
_cod_database_code 4334293

loop_
_symmetry_equiv_pos_as_xyz
'x, y, z'
'-x+1/2, y+1/2, -z+1/2'
'-x, -y, -z'
'x-1/2, -y-1/2, z-1/2'

loop_
_atom_site_label
_atom_site_type_symbol
_atom_site_fract_x
_atom_site_fract_y
_atom_site_fract_z
_atom_site_U_iso_or_equiv
_atom_site_adp_type
_atom_site_occupancy
_atom_site_symmetry_multiplicity
_atom_site_calc_flag
_atom_site_refinement_flags
Gd1 Gd 0.612084(18) 0.90993(4) 0.259876(12) 0.04570(14) Uani 1 1 d .
Zn1 Zn 0.47707(4) 1.00539(9) 0.25235(3) 0.0482(3) Uani 1 1 d .
S1 S 0.65216(10) 0.9678(2) 0.19075(7) 0.0549(6) Uani 1 1 d .
O1 O 0.5447(3) 1.0155(5) 0.22182(18) 0.0565(17) Uani 1 1 d .
N1A N 0.7048(8) 1.1932(14) 0.3056(5) 0.071(4) Uani 0.60 1 d P
C1 C 0.5507(4) 1.0752(7) 0.1943(3) 0.050(2) Uani 1 1 d U
Gd2 Gd 0.532372(18) 0.66666(4) 0.246595(12) 0.04488(14) Uani 1 1 d .
S2 S 0.53755(10) 0.59026(18) 0.17079(7) 0.0486(5) Uani 1 1 d .
O2 O 0.5880(3) 0.7789(5) 0.21392(17) 0.0504(15) Uani 1 1 d .
N2 N 0.1994(5) 0.8722(11) 0.2206(3) 0.096(4) Uani 1 1 d .
C2 C 0.5102(4) 1.1542(7) 0.1808(2) 0.050(2) Uani 1 1 d U
Gd3 Gd 0.391015(17) 0.79703(3) 0.240814(11) 0.04152(14) Uani 1 1 d .
S3 S 0.44761(11) 1.16730(19) 0.20250(6) 0.0508(5) Uani 1 1 d .
O3 O 0.4448(2) 0.7091(5) 0.20047(16) 0.0438(13) Uani 1 1 d .
C3 C 0.5168(5) 1.2170(8) 0.1516(3) 0.064(3) Uani 1 1 d U
H3 H 0.4894 1.2689 0.1443 0.077 Uiso 1 1 calc R
S4 S 0.32953(9) 0.80395(18) 0.16149(6) 0.0451(5) Uani 1 1 d .
O4 O 0.4120(3) 0.9462(5) 0.20951(17) 0.0497(15) Uani 1 1 d .
C4 C 0.5633(6) 1.2057(10) 0.1323(4) 0.079(3) Uani 1 1 d U
S5 S 0.66988(10) 0.92776(19) 0.33883(7) 0.0515(5) Uani 1 1 d .
O5 O 0.5535(3) 0.9965(5) 0.29595(17) 0.0516(15) Uani 1 1 d .
C5 C 0.6033(5) 1.1263(8) 0.1452(3) 0.065(3) Uani 1 1 d U
H5 H 0.6353 1.1165 0.1335 0.078 Uiso 1 1 calc R
S6 S 0.55453(10) 0.55090(18) 0.31870(6) 0.0500(5) Uani 1 1 d .
O6 O 0.5992(3) 0.7568(5) 0.29453(17) 0.0540(16) Uani 1 1 d .
C6 C 0.5969(4) 1.0625(8) 0.1745(3) 0.054(2) Uani 1 1 d U
S7 S 0.34847(9) 0.77128(18) 0.31200(6) 0.0469(5) Uani 1 1 d .
O7 O 0.4557(3) 0.6923(5) 0.28392(16) 0.0461(14) Uani 1 1 d .
C7 C 0.5676(7) 1.2680(11) 0.0967(4) 0.087(3) Uani 1 1 d DU
S8 S 0.46298(10) 1.14660(18) 0.31157(7) 0.0518(5) Uani 1 1 d .
O8 O 0.4191(3) 0.9349(5) 0.28249(16) 0.0485(14) Uani 1 1 d .
C8A C 0.5587(13) 1.192(2) 0.0640(8) 0.105(5) Uani 0.60 1 d PU
O9 O 0.5041(3) 0.8433(4) 0.25109(17) 0.0466(14) Uani 1 1 d .
C9A C 0.5218(12) 1.355(2) 0.0881(7) 0.096(4) Uani 0.60 1 d PU
O10 O 0.6621(3) 1.0745(6) 0.2692(2) 0.068(2) Uani 1 1 d D
C10A C 0.6282(17) 1.329(3) 0.1049(11) 0.093(5) Uani 0.40 1 d PU
O11 O 0.7105(3) 0.8448(7) 0.2627(2) 0.078(2) Uani 1 1 d .
C11 C 0.5997(3) 0.7754(7) 0.1799(2) 0.0435(18) Uani 1 1 d U
O12 O 0.7037(5) 0.4719(14) 0.2553(5) 0.127(6) Uani 0.75 1 d PD
C12 C 0.6286(4) 0.8547(8) 0.1644(3) 0.053(2) Uani 1 1 d U
O13 O 0.6167(3) 0.5598(8) 0.2490(2) 0.087(3) Uani 1 1 d DU
C13 C 0.6436(5) 0.8443(9) 0.1289(3) 0.064(2) Uani 1 1 d U
H13 H 0.6639 0.8976 0.1198 0.077 Uiso 1 1 calc R
O14 O 0.4773(3) 0.5092(5) 0.2383(2) 0.0628(18) Uani 1 1 d .
C14 C 0.6289(5) 0.7561(11) 0.1067(3) 0.070(3) Uani 1 1 d U
O15 O 0.3670(3) 0.4979(7) 0.2098(2) 0.079(2) Uani 1 1 d .
C15 C 0.5985(5) 0.6800(9) 0.1216(3) 0.063(2) Uani 1 1 d U
H15 H 0.5878 0.6205 0.1077 0.076 Uiso 1 1 calc R
O16 O 0.3363(3) 0.6435(5) 0.23166(19) 0.0549(16) Uani 1 1 d .
C16 C 0.5832(4) 0.6890(8) 0.1564(3) 0.052(2) Uani 1 1 d U
O17 O 0.2972(3) 0.8767(6) 0.2373(2) 0.0615(18) Uani 1 1 d .
C17 C 0.6453(7) 0.7433(17) 0.0681(4) 0.113(5) Uani 1 1 d U
O18 O 0.4756(16) 0.937(3) 0.0862(10) 0.375(18) Uiso 1 1 d .
C18 C 0.6846(10) 0.8256(19) 0.0593(5) 0.172(10) Uani 1 1 d U
H18A H 0.6999 0.8066 0.0376 0.258 Uiso 1 1 calc R
H18B H 0.7162 0.8345 0.0799 0.258 Uiso 1 1 calc R
H18C H 0.6632 0.8892 0.0548 0.258 Uiso 1 1 calc R
O19 O 0.3765(6) 0.4059(11) 0.1388(4) 0.140(4) Uiso 1 1 d .
C19 C 0.5920(10) 0.722(3) 0.0402(4) 0.201(12) Uani 1 1 d U
H19A H 0.5657 0.7801 0.0392 0.302 Uiso 1 1 calc R
H19B H 0.5732 0.6612 0.0471 0.302 Uiso 1 1 calc R
H19C H 0.6025 0.7126 0.0162 0.302 Uiso 1 1 calc R
O20 O 0.7367(8) 0.6596(14) 0.2887(5) 0.174(6) Uiso 1 1 d .
C20 C 0.6807(12) 0.640(2) 0.0682(7) 0.193(9) Uani 1 1 d U
H20A H 0.6925 0.6313 0.0446 0.290 Uiso 1 1 calc R
H20B H 0.6565 0.5828 0.0727 0.290 Uiso 1 1 calc R
H20C H 0.7147 0.6427 0.0875 0.290 Uiso 1 1 calc R
C21 C 0.4306(4) 0.6888(6) 0.1647(2) 0.0413(17) Uani 1 1 d U
C22 C 0.4687(4) 0.6313(7) 0.1454(2) 0.0458(18) Uani 1 1 d U
C23 C 0.4533(4) 0.6051(8) 0.1081(3) 0.053(2) Uani 1 1 d U
H23 H 0.4786 0.5642 0.0973 0.063 Uiso 1 1 calc R
C24 C 0.4013(5) 0.6383(9) 0.0863(3) 0.062(2) Uani 1 1 d U
C25 C 0.3653(4) 0.6992(7) 0.1045(2) 0.049(2) Uani 1 1 d U
H25 H 0.3303 0.7235 0.0907 0.059 Uiso 1 1 calc R
C26 C 0.3791(4) 0.7253(7) 0.1420(2) 0.0464(19) Uani 1 1 d U
C27 C 0.3844(6) 0.6096(12) 0.0452(3) 0.087(3) Uani 1 1 d U
C28 C 0.4353(8) 0.5899(15) 0.0264(5) 0.114(4) Uani 1 1 d U
H28A H 0.4408 0.6484 0.0112 0.171 Uiso 1 1 calc R
H28B H 0.4278 0.5294 0.0111 0.171 Uiso 1 1 calc R
H28C H 0.4698 0.5794 0.0448 0.171 Uiso 1 1 calc R
C29 C 0.3597(9) 0.4934(15) 0.0442(5) 0.131(5) Uani 1 1 d U
H29A H 0.3189 0.4950 0.0458 0.197 Uiso 1 1 calc R
H29B H 0.3807 0.4552 0.0649 0.197 Uiso 1 1 calc R
H29C H 0.3646 0.4606 0.0214 0.197 Uiso 1 1 calc R
C30 C 0.3373(8) 0.6683(16) 0.0247(5) 0.129(5) Uani 1 1 d U
H30A H 0.3261 0.6391 0.0003 0.193 Uiso 1 1 calc R
H30B H 0.3496 0.7386 0.0225 0.193 Uiso 1 1 calc R
H30C H 0.3046 0.6667 0.0373 0.193 Uiso 1 1 calc R
C31 C 0.3874(4) 0.9890(7) 0.1781(2) 0.0429(18) Uani 1 1 d U
C32 C 0.3482(4) 0.9334(7) 0.1509(2) 0.0459(19) Uani 1 1 d U
C33 C 0.3222(4) 0.9778(7) 0.1176(2) 0.0484(19) Uani 1 1 d U
H33 H 0.2976 0.9383 0.1001 0.058 Uiso 1 1 calc R
C34 C 0.3324(5) 1.0827(7) 0.1100(3) 0.054(2) Uani 1 1 d U
C35 C 0.3696(5) 1.1397(8) 0.1373(3) 0.055(2) Uani 1 1 d U
H35 H 0.3763 1.2092 0.1331 0.066 Uiso 1 1 calc R
C36 C 0.3962(4) 1.0941(7) 0.1702(2) 0.049(2) Uani 1 1 d U
C37 C 0.3047(6) 1.1368(9) 0.0739(3) 0.073(3) Uani 1 1 d U
C38 C 0.2755(8) 1.0613(12) 0.0443(3) 0.107(5) Uani 1 1 d U
H38A H 0.3048 1.0202 0.0358 0.161 Uiso 1 1 calc R
H38B H 0.2538 1.0992 0.0238 0.161 Uiso 1 1 calc R
H38C H 0.2495 1.0170 0.0547 0.161 Uiso 1 1 calc R
C39 C 0.2600(8) 1.2172(13) 0.0827(5) 0.124(6) Uani 1 1 d U
H39A H 0.2299 1.1827 0.0928 0.186 Uiso 1 1 calc R
H39B H 0.2430 1.2527 0.0603 0.186 Uiso 1 1 calc R
H39C H 0.2794 1.2663 0.1004 0.186 Uiso 1 1 calc R
C40 C 0.3504(8) 1.2004(15) 0.0587(4) 0.124(6) Uani 1 1 d U
H40A H 0.3709 1.2438 0.0781 0.186 Uiso 1 1 calc R
H40B H 0.3315 1.2427 0.0385 0.186 Uiso 1 1 calc R
H40C H 0.3776 1.1548 0.0500 0.186 Uiso 1 1 calc R
C41 C 0.5665(4) 1.0411(7) 0.3291(3) 0.0481(19) Uani 1 1 d U
C42 C 0.6190(4) 1.0161(7) 0.3538(3) 0.052(2) Uani 1 1 d U
C43 C 0.6336(4) 1.0627(8) 0.3882(3) 0.056(2) Uani 1 1 d U
H43 H 0.6688 1.0460 0.4035 0.067 Uiso 1 1 calc R
C44 C 0.5959(5) 1.1352(9) 0.4007(3) 0.062(2) Uani 1 1 d U
C45 C 0.5457(4) 1.1613(8) 0.3765(3) 0.058(2) Uani 1 1 d U
H45 H 0.5210 1.2109 0.3837 0.070 Uiso 1 1 calc R
C46 C 0.5307(4) 1.1163(7) 0.3417(3) 0.051(2) Uani 1 1 d U
C47 C 0.6114(6) 1.1846(12) 0.4395(4) 0.088(3) Uani 1 1 d U
C48 C 0.6642(7) 1.1377(17) 0.4631(4) 0.131(6) Uani 1 1 d U
H48A H 0.6576 1.0653 0.4664 0.197 Uiso 1 1 calc R
H48B H 0.6715 1.1713 0.4869 0.197 Uiso 1 1 calc R
H48C H 0.6974 1.1465 0.4512 0.197 Uiso 1 1 calc R
C49 C 0.6264(10) 1.2981(14) 0.4356(5) 0.147(7) Uani 1 1 d U
H49A H 0.6381 1.3280 0.4598 0.221 Uiso 1 1 calc R
H49B H 0.5927 1.3340 0.4226 0.221 Uiso 1 1 calc R
H49C H 0.6578 1.3039 0.4219 0.221 Uiso 1 1 calc R
C50 C 0.5611(7) 1.1769(16) 0.4602(4) 0.119(5) Uani 1 1 d U
H50A H 0.5532 1.1054 0.4645 0.178 Uiso 1 1 calc R
H50B H 0.5270 1.2082 0.4457 0.178 Uiso 1 1 calc R
H50C H 0.5710 1.2121 0.4836 0.178 Uiso 1 1 calc R
C51 C 0.6171(4) 0.7353(7) 0.3304(3) 0.049(2) Uani 1 1 d U
C52 C 0.6035(4) 0.6403(7) 0.3461(3) 0.049(2) Uani 1 1 d U
C53 C 0.6240(5) 0.6154(8) 0.3831(3) 0.061(3) Uani 1 1 d U
H53 H 0.6147 0.5515 0.3921 0.073 Uiso 1 1 calc R
C54 C 0.6583(6) 0.6840(10) 0.4070(3) 0.079(3) Uani 1 1 d U
C55 C 0.6704(5) 0.7796(9) 0.3922(3) 0.062(3) Uani 1 1 d U
H55 H 0.6925 0.8279 0.4076 0.075 Uiso 1 1 calc R
C56 C 0.6505(4) 0.8045(7) 0.3552(3) 0.050(2) Uani 1 1 d U
C57 C 0.6823(8) 0.6563(12) 0.4480(4) 0.103(4) Uani 1 1 d U
C58 C 0.7299(10) 0.5705(19) 0.4480(6) 0.150(5) Uani 1 1 d U
C59 C 0.6421(9) 0.5904(17) 0.4652(6) 0.142(5) Uani 1 1 d U
H59A H 0.6646 0.5449 0.4830 0.213 Uiso 1 1 calc R
H59B H 0.6181 0.5503 0.4462 0.213 Uiso 1 1 calc R
H59C H 0.6178 0.6334 0.4774 0.213 Uiso 1 1 calc R
C60 C 0.6981(9) 0.7552(16) 0.4726(5) 0.137(5) Uani 1 1 d U
H60A H 0.6957 0.7395 0.4979 0.205 Uiso 1 1 calc R
H60B H 0.6711 0.8097 0.4637 0.205 Uiso 1 1 calc R
H60C H 0.7371 0.7768 0.4711 0.205 Uiso 1 1 calc R
C61 C 0.4495(4) 0.6535(7) 0.3161(2) 0.0434(18) Uani 1 1 d U
C62 C 0.4023(4) 0.6814(7) 0.3340(2) 0.0464(19) Uani 1 1 d U
C63 C 0.3943(4) 0.6364(8) 0.3676(3) 0.058(2) Uani 1 1 d U
H63 H 0.3626 0.6567 0.3781 0.070 Uiso 1 1 calc R
C64 C 0.4328(5) 0.5616(9) 0.3858(3) 0.066(3) Uani 1 1 d U
C65 C 0.4798(5) 0.5352(8) 0.3686(3) 0.060(2) Uani 1 1 d U
H65 H 0.5058 0.4848 0.3796 0.073 Uiso 1 1 calc R
C66 C 0.4893(4) 0.5802(7) 0.3361(2) 0.0466(19) Uani 1 1 d U
C67 C 0.4204(7) 0.5100(12) 0.4219(4) 0.090(3) Uani 1 1 d U
C68 C 0.3638(8) 0.4497(15) 0.4120(5) 0.129(6) Uani 1 1 d U
H68A H 0.3522 0.4249 0.4343 0.194 Uiso 1 1 calc R
H68B H 0.3695 0.3921 0.3964 0.194 Uiso 1 1 calc R
H68C H 0.3339 0.4940 0.3989 0.194 Uiso 1 1 calc R
C69 C 0.4666(9) 0.4363(15) 0.4380(5) 0.128(5) Uani 1 1 d U
H69A H 0.5017 0.4736 0.4478 0.192 Uiso 1 1 calc R
H69B H 0.4742 0.3895 0.4190 0.192 Uiso 1 1 calc R
H69C H 0.4540 0.3978 0.4576 0.192 Uiso 1 1 calc R
C70 C 0.4130(9) 0.5950(15) 0.4501(4) 0.123(5) Uani 1 1 d U
H70A H 0.4050 0.5638 0.4725 0.185 Uiso 1 1 calc R
H70B H 0.3810 0.6391 0.4397 0.185 Uiso 1 1 calc R
H70C H 0.4482 0.6351 0.4556 0.185 Uiso 1 1 calc R
C71 C 0.4025(4) 0.9624(7) 0.3148(2) 0.0417(17) Uani 1 1 d U
C72 C 0.4161(4) 1.0597(7) 0.3310(3) 0.0493(19) Uani 1 1 d U
C73 C 0.3976(4) 1.0869(8) 0.3639(3) 0.056(2) Uani 1 1 d U
H73 H 0.4072 1.1518 0.3742 0.068 Uiso 1 1 calc R
C74 C 0.3653(4) 1.0196(8) 0.3817(3) 0.056(2) Uani 1 1 d U
C75 C 0.3527(4) 0.9228(8) 0.3655(3) 0.053(2) Uani 1 1 d U
H75 H 0.3312 0.8760 0.3769 0.063 Uiso 1 1 calc R
C76 C 0.3712(4) 0.8938(7) 0.3329(2) 0.0462(18) Uani 1 1 d U
C77 C 0.3482(6) 1.0530(11) 0.4189(3) 0.078(3) Uani 1 1 d U
C78 C 0.3105(10) 1.1527(14) 0.4119(5) 0.145(7) Uani 1 1 d U
H78A H 0.2882 1.1513 0.3871 0.217 Uiso 1 1 calc R
H78B H 0.3356 1.2122 0.4148 0.217 Uiso 1 1 calc R
H78C H 0.2845 1.1562 0.4295 0.217 Uiso 1 1 calc R
C79 C 0.3993(9) 1.076(2) 0.4477(4) 0.167(9) Uani 1 1 d U
H79A H 0.3868 1.1082 0.4685 0.251 Uiso 1 1 calc R
H79B H 0.4252 1.1213 0.4377 0.251 Uiso 1 1 calc R
H79C H 0.4194 1.0125 0.4556 0.251 Uiso 1 1 calc R
C80 C 0.3105(9) 0.9750(15) 0.4332(5) 0.137(7) Uani 1 1 d U
H80A H 0.3333 0.9146 0.4414 0.205 Uiso 1 1 calc R
H80B H 0.2787 0.9562 0.4138 0.205 Uiso 1 1 calc R
H80C H 0.2954 1.0038 0.4538 0.205 Uiso 1 1 calc R
C81 C 0.6052(6) 1.2353(12) 0.2730(5) 0.098(5) Uani 1 1 d U
C82A C 0.6616(10) 1.1615(18) 0.2826(7) 0.076(6) Uani 0.70 1 d PU
C83 C 0.7005(9) 1.3049(15) 0.3243(5) 0.122(6) Uani 1 1 d U
C84 C 0.7568(7) 1.1360(14) 0.3119(5) 0.105(5) Uani 1 1 d U
C85 C 0.6517(6) 0.4916(12) 0.2404(4) 0.118(5) Uani 1 1 d DU
C86 C 0.6403(12) 0.4151(19) 0.2076(6) 0.121(9) Uani 0.60 1 d PDU
H86A H 0.6336 0.4528 0.1846 0.182 Uiso 1 1 calc R
H86B H 0.6065 0.3739 0.2094 0.182 Uiso 1 1 calc R
H86C H 0.6736 0.3707 0.2085 0.182 Uiso 1 1 calc R
C87 C 0.4912(7) 0.4079(11) 0.2380(5) 0.118(6) Uani 1 1 d .
H87A H 0.5320 0.4007 0.2374 0.177 Uiso 1 1 calc R
H87B H 0.4687 0.3755 0.2165 0.177 Uiso 1 1 calc R
H87C H 0.4827 0.3753 0.2601 0.177 Uiso 1 1 calc R
C88 C 0.3299(5) 0.5619(9) 0.2127(3) 0.064(3) Uani 1 1 d U
C89 C 0.2686(5) 0.5435(11) 0.1900(4) 0.087(4) Uani 1 1 d U
H89A H 0.2688 0.4819 0.1754 0.130 Uiso 1 1 calc R
H89B H 0.2575 0.6015 0.1739 0.130 Uiso 1 1 calc R
H89C H 0.2412 0.5357 0.2066 0.130 Uiso 1 1 calc R
C90 C 0.2476(6) 1.0249(11) 0.2041(4) 0.086(4) Uani 1 1 d U
H90A H 0.2864 1.0532 0.2080 0.129 Uiso 1 1 calc R
H90B H 0.2226 1.0696 0.2153 0.129 Uiso 1 1 calc R
H90C H 0.2329 1.0193 0.1780 0.129 Uiso 1 1 calc R
C91 C 0.2491(6) 0.9155(11) 0.2223(3) 0.076(3) Uani 1 1 d U
C92 C 0.1406(6) 0.9127(12) 0.2032(4) 0.092(4) Uani 1 1 d .
H92A H 0.1334 0.9768 0.2148 0.138 Uiso 1 1 calc R
H92B H 0.1111 0.8633 0.2065 0.138 Uiso 1 1 calc R
H92C H 0.1396 0.9238 0.1771 0.138 Uiso 1 1 calc R
C93 C 0.1997(7) 0.7678(13) 0.2418(6) 0.138(8) Uani 1 1 d .
H93A H 0.2060 0.7120 0.2256 0.207 Uiso 1 1 calc R
H93B H 0.1628 0.7585 0.2496 0.207 Uiso 1 1 calc R
H93C H 0.2304 0.7684 0.2632 0.207 Uiso 1 1 calc R
N1B N 0.6631(16) 1.238(2) 0.2984(9) 0.092(9) Uani 0.40 1 d P
C10B C 0.6212(12) 1.240(2) 0.0799(7) 0.101(4) Uani 0.60 1 d PU
H10A H 0.6294 1.1675 0.0834 0.152 Uiso 0.40 1 calc PR
H10B H 0.6543 1.2794 0.0919 0.152 Uiso 0.40 1 calc PR
H10C H 0.6137 1.2554 0.0538 0.152 Uiso 0.40 1 calc PR
C9B C 0.5777(17) 1.3824(15) 0.1057(10) 0.095(5) Uani 0.40 1 d PDU
H9B1 H 0.5810 1.4195 0.0834 0.142 Uiso 0.40 1 calc PR
H9B2 H 0.6131 1.3906 0.1236 0.142 Uiso 0.40 1 calc PR
H9B3 H 0.5454 1.4093 0.1158 0.142 Uiso 0.40 1 calc PR
C8B C 0.5087(19) 1.265(3) 0.0688(12) 0.104(5) Uani 0.40 1 d PU
C82B C 0.689(2) 1.138(3) 0.2909(10) 0.060(9) Uani 0.30 1 d PDU

loop_
_atom_site_aniso_label
_atom_site_aniso_U_11
_atom_site_aniso_U_22
_atom_site_aniso_U_33
_atom_site_aniso_U_23
_atom_site_aniso_U_13
_atom_site_aniso_U_12
Gd1 0.0416(2) 0.0501(3) 0.0432(3) 0.00562(18) 0.00176(18) -0.00010(17)
Zn1 0.0439(5) 0.0520(6) 0.0470(6) 0.0054(5) 0.0042(4) -0.0038(4)
S1 0.0466(12) 0.0617(14) 0.0555(14) 0.0078(11) 0.0066(10) -0.0031(11)
O1 0.043(3) 0.067(4) 0.058(4) 0.025(3) 0.003(3) -0.004(3)
N1A 0.065(10) 0.058(10) 0.089(13) 0.011(9) 0.007(9) 0.002(8)
C1 0.043(5) 0.053(5) 0.049(5) 0.013(4) 0.000(3) -0.003(4)
Gd2 0.0422(2) 0.0502(3) 0.0395(3) 0.00551(18) -0.00001(17) -0.00230(18)
S2 0.0452(12) 0.0524(12) 0.0476(13) 0.0010(10) 0.0068(9) 0.0059(9)
O2 0.050(3) 0.055(4) 0.045(4) 0.006(3) 0.007(3) -0.005(3)
N2 0.054(6) 0.125(10) 0.103(9) -0.010(8) -0.003(5) 0.011(6)
C2 0.055(5) 0.053(5) 0.042(5) 0.001(4) 0.010(4) 0.000(4)
Gd3 0.0405(2) 0.0469(3) 0.0357(3) 0.00338(17) 0.00284(17) -0.00118(17)
S3 0.0564(13) 0.0517(12) 0.0428(12) 0.0001(10) 0.0050(10) 0.0000(10)
O3 0.040(3) 0.050(3) 0.039(3) -0.004(3) 0.001(2) 0.003(3)
C3 0.082(7) 0.053(5) 0.061(6) 0.013(4) 0.022(5) 0.012(5)
S4 0.0390(10) 0.0511(12) 0.0440(12) 0.0021(9) 0.0046(8) 0.0010(9)
O4 0.048(3) 0.052(3) 0.045(3) 0.012(3) -0.003(3) -0.002(3)
C4 0.099(9) 0.067(6) 0.079(6) 0.012(5) 0.037(6) 0.018(6)
S5 0.0469(12) 0.0522(12) 0.0517(14) 0.0030(10) -0.0011(10) -0.0034(10)
O5 0.048(3) 0.063(4) 0.043(3) -0.007(3) 0.005(3) -0.001(3)
C5 0.075(7) 0.061(6) 0.066(6) 0.005(5) 0.030(5) 0.008(5)
S6 0.0495(12) 0.0502(12) 0.0466(13) 0.0057(10) -0.0011(9) -0.0007(10)
O6 0.053(4) 0.056(4) 0.048(4) 0.007(3) -0.004(3) -0.010(3)
C6 0.060(5) 0.050(5) 0.053(5) -0.003(4) 0.012(4) 0.000(4)
S7 0.0426(11) 0.0495(12) 0.0476(12) 0.0041(10) 0.0057(9) -0.0034(9)
O7 0.045(3) 0.056(4) 0.038(3) 0.010(3) 0.009(2) -0.001(3)
C7 0.103(7) 0.089(7) 0.074(7) 0.022(5) 0.030(5) 0.007(5)
S8 0.0497(12) 0.0481(12) 0.0571(14) 0.0043(10) 0.0079(10) 0.0005(10)
O8 0.051(3) 0.061(4) 0.035(3) 0.000(3) 0.011(3) -0.006(3)
C8A 0.111(6) 0.106(6) 0.098(6) -0.003(5) 0.021(5) 0.000(4)
O9 0.047(3) 0.034(3) 0.057(4) -0.001(3) 0.003(3) 0.000(3)
C9A 0.099(5) 0.094(6) 0.096(6) 0.012(4) 0.017(4) 0.006(4)
O10 0.066(5) 0.057(4) 0.076(5) 0.002(4) 0.002(4) -0.014(4)
C10A 0.095(5) 0.094(6) 0.092(7) 0.008(4) 0.019(5) -0.002(4)
O11 0.049(4) 0.094(6) 0.086(6) -0.007(5) -0.001(4) 0.013(4)
C11 0.035(4) 0.058(5) 0.038(4) 0.010(3) 0.009(3) 0.013(4)
O12 0.062(8) 0.164(15) 0.145(13) 0.035(11) -0.003(8) 0.028(9)
C12 0.043(5) 0.066(5) 0.049(5) 0.004(4) 0.008(4) 0.005(4)
O13 0.042(4) 0.143(8) 0.080(5) 0.017(5) 0.023(4) 0.045(5)
C13 0.056(6) 0.081(6) 0.059(6) 0.015(5) 0.022(5) -0.004(5)
O14 0.062(4) 0.054(4) 0.068(5) 0.003(3) 0.000(3) -0.009(3)
C14 0.059(6) 0.100(8) 0.053(5) -0.006(5) 0.020(4) -0.009(5)
O15 0.061(5) 0.077(5) 0.092(6) -0.024(5) -0.006(4) 0.002(4)
C15 0.056(6) 0.081(6) 0.057(5) -0.010(5) 0.020(4) 0.001(5)
O16 0.064(4) 0.045(3) 0.057(4) -0.002(3) 0.015(3) -0.008(3)
C16 0.037(4) 0.073(6) 0.046(5) -0.003(4) 0.009(3) 0.006(4)
O17 0.035(3) 0.079(5) 0.072(5) 0.011(4) 0.013(3) 0.023(3)
C17 0.104(10) 0.180(14) 0.065(7) -0.020(8) 0.042(6) -0.049(9)
C18 0.22(2) 0.231(18) 0.086(12) -0.051(13) 0.095(13) -0.127(18)
C19 0.154(14) 0.40(4) 0.058(8) -0.037(15) 0.040(8) -0.119(16)
C20 0.22(2) 0.201(16) 0.19(2) -0.092(17) 0.141(17) -0.018(16)
C21 0.045(4) 0.040(4) 0.038(4) 0.004(3) 0.005(3) -0.003(3)
C22 0.050(5) 0.041(4) 0.048(5) -0.003(4) 0.011(4) 0.001(4)
C23 0.055(5) 0.057(5) 0.047(5) -0.009(4) 0.011(4) 0.001(4)
C24 0.061(6) 0.067(6) 0.058(5) 0.005(4) 0.013(4) 0.000(5)
C25 0.046(5) 0.057(5) 0.041(4) 0.003(4) -0.004(3) -0.001(4)
C26 0.043(4) 0.051(5) 0.043(4) 0.002(4) 0.000(3) -0.001(4)
C27 0.076(7) 0.121(9) 0.057(6) -0.025(7) -0.003(5) 0.002(6)
C28 0.116(5) 0.126(6) 0.103(6) -0.009(4) 0.029(4) 0.005(4)
C29 0.137(6) 0.127(5) 0.128(6) -0.012(4) 0.021(5) -0.012(4)
C30 0.129(6) 0.136(6) 0.115(6) 0.000(5) 0.008(4) 0.016(5)
C31 0.040(4) 0.053(4) 0.036(4) 0.005(3) 0.008(3) 0.004(4)
C32 0.038(4) 0.061(5) 0.038(4) 0.003(4) 0.005(3) 0.004(4)
C33 0.045(5) 0.058(5) 0.042(5) 0.003(4) 0.006(3) 0.005(4)
C34 0.072(6) 0.051(5) 0.037(4) 0.001(3) 0.006(4) 0.007(4)
C35 0.069(6) 0.049(5) 0.045(5) 0.011(4) 0.003(4) 0.003(4)
C36 0.052(5) 0.056(5) 0.038(4) 0.002(4) 0.003(4) 0.005(4)
C37 0.099(8) 0.064(6) 0.047(6) 0.008(4) -0.008(5) -0.004(5)
C38 0.165(15) 0.102(9) 0.042(6) 0.006(6) -0.015(7) -0.026(9)
C39 0.131(12) 0.103(11) 0.117(12) 0.007(8) -0.033(9) 0.050(9)
C40 0.165(13) 0.151(15) 0.047(7) 0.036(8) -0.002(8) -0.052(10)
C41 0.048(5) 0.043(4) 0.054(5) -0.001(4) 0.010(3) -0.009(4)
C42 0.050(5) 0.051(5) 0.053(5) 0.002(4) 0.005(4) -0.006(4)
C43 0.055(5) 0.058(5) 0.052(5) 0.004(4) 0.001(4) -0.007(4)
C44 0.066(6) 0.064(6) 0.053(5) -0.007(4) 0.006(4) -0.009(5)
C45 0.055(5) 0.062(6) 0.057(5) -0.010(4) 0.010(4) -0.002(4)
C46 0.048(5) 0.053(5) 0.054(5) -0.001(4) 0.010(4) -0.007(4)
C47 0.076(7) 0.115(9) 0.066(7) -0.032(7) 0.000(5) -0.009(7)
C48 0.099(9) 0.215(17) 0.068(9) -0.061(10) -0.016(7) 0.022(11)
C49 0.18(2) 0.119(9) 0.135(15) -0.068(9) 0.020(12) -0.059(11)
C50 0.109(10) 0.169(16) 0.082(10) -0.033(10) 0.028(8) -0.001(10)
C51 0.040(4) 0.058(5) 0.046(5) 0.009(4) -0.002(4) -0.004(4)
C52 0.049(5) 0.043(4) 0.053(5) 0.010(4) 0.001(4) 0.004(4)
C53 0.063(6) 0.061(5) 0.053(5) 0.016(4) -0.008(4) -0.006(5)
C54 0.074(7) 0.085(7) 0.068(6) 0.010(5) -0.009(5) -0.014(6)
C55 0.063(6) 0.069(6) 0.049(5) 0.003(4) -0.008(4) -0.004(5)
C56 0.044(5) 0.049(5) 0.053(5) 0.003(4) -0.007(4) 0.004(4)
C57 0.131(10) 0.104(9) 0.056(7) 0.019(5) -0.026(7) -0.019(6)
C58 0.150(6) 0.151(7) 0.146(7) 0.012(5) 0.015(5) 0.016(5)
C59 0.149(6) 0.147(7) 0.131(7) 0.015(5) 0.026(5) -0.018(5)
C60 0.146(7) 0.137(6) 0.123(6) -0.008(5) 0.012(5) -0.009(5)
C61 0.042(4) 0.046(5) 0.040(5) 0.005(3) 0.001(3) -0.006(3)
C62 0.050(5) 0.043(4) 0.045(5) 0.005(4) 0.003(4) 0.000(4)
C63 0.055(5) 0.071(6) 0.051(5) 0.014(4) 0.012(4) -0.002(4)
C64 0.070(6) 0.074(7) 0.058(6) 0.019(5) 0.019(5) 0.002(5)
C65 0.066(6) 0.066(6) 0.047(5) 0.018(4) 0.006(4) 0.006(5)
C66 0.044(4) 0.053(5) 0.041(5) 0.003(4) 0.003(3) -0.004(4)
C67 0.111(9) 0.098(9) 0.068(7) 0.042(6) 0.037(6) 0.011(6)
C68 0.144(9) 0.127(13) 0.127(13) 0.047(10) 0.050(10) -0.033(10)
C69 0.136(6) 0.127(6) 0.122(6) 0.027(4) 0.025(5) 0.009(5)
C70 0.167(17) 0.149(12) 0.057(8) 0.018(7) 0.030(9) 0.015(10)
C71 0.039(4) 0.052(4) 0.032(4) 0.004(3) 0.000(3) 0.004(3)
C72 0.047(5) 0.054(5) 0.046(5) 0.001(4) 0.006(4) -0.005(4)
C73 0.046(5) 0.062(5) 0.062(6) -0.013(4) 0.010(4) 0.000(4)
C74 0.056(5) 0.071(6) 0.044(5) -0.008(4) 0.014(4) 0.001(4)
C75 0.054(5) 0.061(5) 0.045(5) 0.004(4) 0.012(4) -0.003(4)
C76 0.045(5) 0.048(4) 0.044(5) 0.000(4) 0.003(3) -0.002(4)
C77 0.092(8) 0.088(8) 0.063(6) -0.021(6) 0.035(5) -0.017(6)
C78 0.206(19) 0.122(11) 0.135(14) -0.019(10) 0.110(12) 0.044(12)
C79 0.137(13) 0.30(3) 0.067(9) -0.072(13) 0.024(8) -0.051(13)
C80 0.191(18) 0.138(12) 0.110(13) -0.031(10) 0.105(12) -0.054(12)
C81 0.073(8) 0.090(10) 0.121(12) 0.024(9) -0.009(8) -0.003(7)
C82A 0.075(10) 0.077(15) 0.086(15) 0.023(13) 0.038(10) 0.005(9)
C83 0.128(9) 0.117(9) 0.117(9) -0.021(8) 0.010(7) -0.013(8)
C84 0.079(7) 0.119(9) 0.116(8) 0.002(7) 0.012(6) -0.009(7)
C85 0.117(7) 0.121(7) 0.117(7) 0.006(5) 0.027(5) -0.005(5)
C86 0.11(2) 0.12(2) 0.11(2) 0.006(13) -0.019(17) 0.000(18)
C87 0.099(11) 0.070(9) 0.171(17) -0.012(10) -0.013(11) -0.002(8)
C88 0.051(6) 0.069(7) 0.071(7) 0.007(6) 0.010(5) -0.018(5)
C89 0.059(7) 0.095(9) 0.098(10) -0.012(8) -0.006(6) -0.005(6)
C90 0.086(9) 0.090(8) 0.092(9) 0.013(7) 0.044(7) 0.020(7)
C91 0.078(8) 0.091(7) 0.065(7) -0.024(6) 0.029(6) 0.010(7)
C92 0.072(8) 0.101(10) 0.091(9) -0.010(8) -0.019(7) 0.022(7)
C93 0.095(12) 0.088(11) 0.22(2) 0.050(13) -0.010(13) -0.006(9)
N1B 0.13(3) 0.058(16) 0.10(2) -0.015(16) 0.035(19) -0.005(17)
C10B 0.102(5) 0.104(6) 0.100(5) 0.004(3) 0.026(3) 0.003(3)
C9B 0.099(6) 0.092(5) 0.094(7) 0.007(4) 0.021(5) -0.001(4)
C8B 0.104(6) 0.106(7) 0.101(7) 0.004(5) 0.014(4) -0.001(4)
C82B 0.079(18) 0.037(18) 0.07(3) 0.006(18) 0.02(2) -0.010(13)

loop_
_atom_type_symbol
_atom_type_description
_atom_type_scat_dispersion_real
_atom_type_scat_dispersion_imag
_atom_type_scat_source
C C 0.0033 0.0016 'International Tables Vol C Tables 4.2.6.8 and 6.1.1.4'
H H 0.0000 0.0000 'International Tables Vol C Tables 4.2.6.8 and 6.1.1.4'
N N 0.0061 0.0033 'International Tables Vol C Tables 4.2.6.8 and 6.1.1.4'
O O 0.0106 0.0060 'International Tables Vol C Tables 4.2.6.8 and 6.1.1.4'
S S 0.1246 0.1234 'International Tables Vol C Tables 4.2.6.8 and 6.1.1.4'
Zn Zn 0.2839 1.4301 'International Tables Vol C Tables 4.2.6.8 and 6.1.1.4'
Gd Gd -0.1653 3.9035 'International Tables Vol C Tables 4.2.6.8 and 6.1.1.4'

loop_
_geom_angle_atom_site_label_1
_geom_angle_atom_site_label_2
_geom_angle_atom_site_label_3
_geom_angle
O1 Gd1 O5 70.2(2)
O1 Gd1 O2 87.0(2)
O5 Gd1 O2 130.5(2)
O1 Gd1 O6 131.4(2)
O5 Gd1 O6 87.5(2)
O2 Gd1 O6 75.5(2)
O1 Gd1 O10 79.9(2)
O5 Gd1 O10 79.3(3)
O2 Gd1 O10 140.4(2)
O6 Gd1 O10 139.0(2)
O1 Gd1 O11 139.0(3)
O5 Gd1 O11 141.4(2)
O2 Gd1 O11 83.3(3)
O6 Gd1 O11 84.2(3)
O10 Gd1 O11 82.7(3)
O1 Gd1 O9 66.0(2)
O5 Gd1 O9 65.4(2)
O2 Gd1 O9 65.2(2)
O6 Gd1 O9 65.47(19)
O10 Gd1 O9 137.1(2)
O11 Gd1 O9 140.2(3)
O1 Gd1 S1 67.86(17)
O5 Gd1 S1 131.89(17)
O2 Gd1 S1 69.25(16)
O6 Gd1 S1 138.83(18)
O10 Gd1 S1 71.2(2)
O11 Gd1 S1 71.5(2)
O9 Gd1 S1 115.03(14)
O1 Gd1 S5 132.18(19)
O5 Gd1 S5 67.84(15)
O2 Gd1 S5 138.60(16)
O6 Gd1 S5 68.15(15)
O10 Gd1 S5 70.89(19)
O11 Gd1 S5 74.1(2)
O9 Gd1 S5 113.68(14)
S1 Gd1 S5 131.12(7)
O1 Gd1 Zn1 38.33(16)
O5 Gd1 Zn1 40.25(15)
O2 Gd1 Zn1 96.10(16)
O6 Gd1 Zn1 98.22(16)
O10 Gd1 Zn1 96.2(2)
O11 Gd1 Zn1 177.3(2)
O9 Gd1 Zn1 40.93(12)
S1 Gd1 Zn1 105.89(5)
S5 Gd1 Zn1 107.85(5)
O1 Gd1 Gd2 98.85(17)
O5 Gd1 Gd2 98.85(16)
O2 Gd1 Gd2 40.65(15)
O6 Gd1 Gd2 41.22(14)
O10 Gd1 Gd2 178.0(2)
O11 Gd1 Gd2 99.2(2)
O9 Gd1 Gd2 40.99(12)
S1 Gd1 Gd2 109.74(5)
S5 Gd1 Gd2 109.15(5)
Zn1 Gd1 Gd2 81.90(3)
O1 Zn1 O8 157.6(3)
O1 Zn1 O4 97.7(3)
O8 Zn1 O4 77.9(2)
O1 Zn1 O5 78.4(2)
O8 Zn1 O5 96.4(2)
O4 Zn1 O5 155.3(2)
O1 Zn1 O9 78.6(3)
O8 Zn1 O9 79.0(2)
O4 Zn1 O9 78.9(2)
O5 Zn1 O9 76.4(2)
O1 Zn1 S3 73.91(18)
O8 Zn1 S3 124.47(19)
O4 Zn1 S3 74.20(17)
O5 Zn1 S3 126.53(19)
O9 Zn1 S3 138.11(18)
O1 Zn1 Gd3 118.4(2)
O8 Zn1 Gd3 44.59(17)
O4 Zn1 Gd3 44.06(16)
O5 Zn1 Gd3 116.40(18)
O9 Zn1 Gd3 52.66(16)
S3 Zn1 Gd3 116.95(6)
O1 Zn1 Gd1 43.96(17)
O8 Zn1 Gd1 118.70(18)
O4 Zn1 Gd1 117.66(19)
O5 Zn1 Gd1 44.32(17)
O9 Zn1 Gd1 51.60(15)
S3 Zn1 Gd1 116.72(6)
Gd3 Zn1 Gd1 104.26(4)
C12 S1 C6 104.4(4)
C12 S1 Gd1 98.2(3)
C6 S1 Gd1 98.0(3)
C1 O1 Zn1 130.5(6)
C1 O1 Gd1 130.9(6)
Zn1 O1 Gd1 97.7(2)
C82B N1A N1B 92(4)
C82B N1A C82A 35(3)
N1B N1A C82A 57.0(19)
C82B N1A C84 86(4)
N1B N1A C84 176(3)
C82A N1A C84 120(2)
C82B N1A C83 153(4)
N1B N1A C83 61(2)
C82A N1A C83 118.3(19)
C84 N1A C83 121.4(16)
O1 C1 C6 121.9(8)
O1 C1 C2 122.7(9)
C6 C1 C2 115.3(8)
O13 Gd2 O9 141.7(3)
O13 Gd2 O14 86.0(3)
O9 Gd2 O14 132.3(2)
O13 Gd2 O2 81.7(3)
O9 Gd2 O2 68.7(2)
O14 Gd2 O2 140.8(2)
O13 Gd2 O6 80.5(3)
O9 Gd2 O6 68.9(2)
O14 Gd2 O6 139.4(2)
O2 Gd2 O6 74.7(2)
O13 Gd2 O7 137.0(2)
O9 Gd2 O7 66.2(2)
O14 Gd2 O7 76.1(2)
O2 Gd2 O7 134.9(2)
O6 Gd2 O7 88.2(2)
O13 Gd2 O3 136.7(3)
O9 Gd2 O3 68.30(19)
O14 Gd2 O3 75.2(2)
O2 Gd2 O3 88.8(2)
O6 Gd2 O3 137.1(2)
O7 Gd2 O3 75.88(19)
O13 Gd2 S2 70.8(2)
O9 Gd2 S2 116.13(15)
O14 Gd2 S2 73.14(19)
O2 Gd2 S2 67.65(16)
O6 Gd2 S2 135.08(17)
O7 Gd2 S2 136.07(15)
O3 Gd2 S2 66.53(14)
O13 Gd2 S6 70.6(2)
O9 Gd2 S6 115.01(16)
O14 Gd2 S6 71.92(18)
O2 Gd2 S6 135.83(15)
O6 Gd2 S6 67.46(16)
O7 Gd2 S6 66.76(14)
O3 Gd2 S6 134.80(15)
S2 Gd2 S6 128.83(7)
O13 Gd2 Gd1 95.7(3)
O9 Gd2 Gd1 45.98(14)
O14 Gd2 Gd1 178.22(19)
O2 Gd2 Gd1 40.25(15)
O6 Gd2 Gd1 40.74(15)
O7 Gd2 Gd1 102.29(15)
O3 Gd2 Gd1 103.77(14)
S2 Gd2 Gd1 107.89(5)
S6 Gd2 Gd1 108.15(5)
O13 Gd2 Gd3 172.0(3)
O9 Gd2 Gd3 46.37(14)
O14 Gd2 Gd3 85.95(18)
O2 Gd2 Gd3 104.59(16)
O6 Gd2 Gd3 105.82(17)
O7 Gd2 Gd3 40.22(13)
O3 Gd2 Gd3 40.09(14)
S2 Gd2 Gd3 106.62(4)
S6 Gd2 Gd3 106.91(5)
Gd1 Gd2 Gd3 92.34(2)
C22 S2 C16 99.1(4)
C22 S2 Gd2 101.8(3)
C16 S2 Gd2 99.4(3)
C11 O2 Gd1 128.8(6)
C11 O2 Gd2 132.0(6)
Gd1 O2 Gd2 99.1(2)
C91 N2 C92 128.3(14)
C91 N2 C93 115.7(12)
C92 N2 C93 115.9(12)
C3 C2 C1 122.4(9)
C3 C2 S3 120.3(8)
C1 C2 S3 117.3(7)
O4 Gd3 O16 141.5(2)
O4 Gd3 O8 68.6(2)
O16 Gd3 O8 144.1(2)
O4 Gd3 O3 84.9(2)
O16 Gd3 O3 80.8(2)
O8 Gd3 O3 130.1(2)
O4 Gd3 O7 128.8(2)
O16 Gd3 O7 82.9(2)
O8 Gd3 O7 86.2(2)
O3 Gd3 O7 78.5(2)
O4 Gd3 O17 83.6(2)
O16 Gd3 O17 83.7(3)
O8 Gd3 O17 81.6(2)
O3 Gd3 O17 138.2(2)
O7 Gd3 O17 137.5(2)
O4 Gd3 O9 66.11(19)
O16 Gd3 O9 135.0(2)
O8 Gd3 O9 65.6(2)
O3 Gd3 O9 65.10(18)
O7 Gd3 O9 62.93(19)
O17 Gd3 O9 141.2(2)
O4 Gd3 S7 130.88(17)
O16 Gd3 S7 76.85(17)
O8 Gd3 S7 67.38(15)
O3 Gd3 S7 141.62(15)
O7 Gd3 S7 68.17(15)
O17 Gd3 S7 69.51(18)
O9 Gd3 S7 112.30(14)
O4 Gd3 S4 66.85(15)
O16 Gd3 S4 74.65(17)
O8 Gd3 S4 129.15(16)
O3 Gd3 S4 68.16(14)
O7 Gd3 S4 142.07(16)
O17 Gd3 S4 70.37(18)
O9 Gd3 S4 114.72(14)
S7 Gd3 S4 132.58(6)
O4 Gd3 Zn1 39.01(14)
O16 Gd3 Zn1 175.77(17)
O8 Gd3 Zn1 38.60(15)
O3 Gd3 Zn1 95.35(14)
O7 Gd3 Zn1 94.66(15)
O17 Gd3 Zn1 100.37(19)
O9 Gd3 Zn1 40.92(12)
S7 Gd3 Zn1 105.49(5)
S4 Gd3 Zn1 105.63(5)
O4 Gd3 Gd2 98.21(16)
O16 Gd3 Gd2 94.42(17)
O8 Gd3 Gd2 99.69(16)
O3 Gd3 Gd2 41.63(13)
O7 Gd3 Gd2 41.50(14)
O17 Gd3 Gd2 178.07(19)
O9 Gd3 Gd2 40.60(12)
S7 Gd3 Gd2 109.59(5)
S4 Gd3 Gd2 109.67(5)
Zn1 Gd3 Gd2 81.49(3)
C2 S3 C36 99.0(4)
C2 S3 Zn1 95.5(3)
C36 S3 Zn1 95.3(3)
C21 O3 Gd3 130.1(5)
C21 O3 Gd2 131.6(5)
Gd3 O3 Gd2 98.3(2)
C2 C3 C4 122.4(10)
C2 C3 H3 118.8
C4 C3 H3 118.8
C26 S4 C32 104.3(4)
C26 S4 Gd3 98.0(3)
C32 S4 Gd3 98.4(3)
C31 O4 Zn1 129.6(6)
C31 O4 Gd3 132.9(5)
Zn1 O4 Gd3 96.9(2)
C3 C4 C5 115.7(11)
C3 C4 C7 122.8(11)
C5 C4 C7 121.2(11)
C56 S5 C42 104.1(5)
C56 S5 Gd1 99.1(3)
C42 S5 Gd1 97.9(3)
C41 O5 Zn1 132.1(6)
C41 O5 Gd1 131.4(5)
Zn1 O5 Gd1 95.4(2)
C6 C5 C4 122.4(10)
C6 C5 H5 118.8
C4 C5 H5 118.8
C66 S6 C52 99.1(4)
C66 S6 Gd2 100.7(3)
C52 S6 Gd2 99.3(3)
C51 O6 Gd1 130.2(6)
C51 O6 Gd2 131.2(6)
Gd1 O6 Gd2 98.0(2)
C5 C6 C1 121.8(9)
C5 C6 S1 119.5(8)
C1 C6 S1 118.5(7)
C62 S7 C76 104.7(4)
C62 S7 Gd3 98.7(3)
C76 S7 Gd3 98.9(3)
C61 O7 Gd3 130.5(5)
C61 O7 Gd2 131.0(5)
Gd3 O7 Gd2 98.3(2)
C9B C7 C10B 102(2)
C9B C7 C8A 142(2)
C10B C7 C8A 62.7(16)
C9B C7 C9A 53.7(17)
C10B C7 C9A 132.4(17)
C8A C7 C9A 108.7(17)
C9B C7 C4 110.6(18)
C10B C7 C4 113.3(14)
C8A C7 C4 107.5(15)
C9A C7 C4 113.8(14)
C9B C7 C8B 105(2)
C10B C7 C8B 115(2)
C8A C7 C8B 59.4(19)
C9A C7 C8B 52.7(19)
C4 C7 C8B 110.7(19)
C9B C7 C10A 52(2)
C10B C7 C10A 55.8(18)
C8A C7 C10A 117(2)
C9A C7 C10A 103.2(19)
C4 C7 C10A 106.8(17)
C8B C7 C10A 141(2)
C46 S8 C72 98.6(4)
C71 O8 Zn1 131.0(5)
C71 O8 Gd3 132.2(5)
Zn1 O8 Gd3 96.8(2)
Zn1 O9 Gd2 177.3(3)
Zn1 O9 Gd1 87.46(19)
Gd2 O9 Gd1 93.0(2)
Zn1 O9 Gd3 86.41(19)
Gd2 O9 Gd3 93.03(18)
Gd1 O9 Gd3 173.8(2)
C82A O10 C82B 34(2)
C82A O10 Gd1 145.3(12)
C82B O10 Gd1 148(2)
O2 C11 C12 123.4(9)
O2 C11 C16 121.2(8)
C12 C11 C16 115.4(8)
C11 C12 C13 121.2(10)
C11 C12 S1 120.3(7)
C13 C12 S1 118.3(8)
C85 O13 Gd2 161.1(9)
C14 C13 C12 122.3(10)
C14 C13 H13 118.9
C12 C13 H13 118.9
C87 O14 Gd2 134.7(8)
C15 C14 C13 116.2(10)
C15 C14 C17 121.0(12)
C13 C14 C17 122.9(12)
C14 C15 C16 122.4(11)
C14 C15 H15 118.8
C16 C15 H15 118.8
C88 O16 Gd3 142.7(7)
C15 C16 C11 122.4(10)
C15 C16 S2 118.1(8)
C11 C16 S2 119.4(7)
C91 O17 Gd3 157.5(7)
C18 C17 C19 117.1(18)
C18 C17 C14 112.9(14)
C19 C17 C14 109.6(13)
C18 C17 C20 105.6(17)
C19 C17 C20 102.7(19)
C14 C17 C20 107.9(15)
C17 C18 H18A 109.5
C17 C18 H18B 109.5
H18A C18 H18B 109.5
C17 C18 H18C 109.5
H18A C18 H18C 109.5
H18B C18 H18C 109.5
C17 C19 H19A 109.5
C17 C19 H19B 109.5
H19A C19 H19B 109.5
C17 C19 H19C 109.5
H19A C19 H19C 109.5
H19B C19 H19C 109.5
C17 C20 H20A 109.5
C17 C20 H20B 109.5
H20A C20 H20B 109.5
C17 C20 H20C 109.5
H20A C20 H20C 109.5
H20B C20 H20C 109.5
O3 C21 C26 123.5(8)
O3 C21 C22 121.8(7)
C26 C21 C22 114.6(8)
C23 C22 C21 122.6(8)
C23 C22 S2 119.2(7)
C21 C22 S2 118.2(6)
C22 C23 C24 122.0(9)
C22 C23 H23 119.0
C24 C23 H23 119.0
C23 C24 C25 115.9(9)
C23 C24 C27 122.1(10)
C25 C24 C27 122.1(10)
C26 C25 C24 123.4(9)
C26 C25 H25 118.3
C24 C25 H25 118.3
C25 C26 C21 121.3(9)
C25 C26 S4 118.7(7)
C21 C26 S4 120.0(7)
C30 C27 C28 116.3(15)
C30 C27 C24 115.2(13)
C28 C27 C24 114.2(11)
C30 C27 C29 104.3(14)
C28 C27 C29 98.1(13)
C24 C27 C29 106.0(12)
C27 C28 H28A 109.5
C27 C28 H28B 109.5
H28A C28 H28B 109.5
C27 C28 H28C 109.5
H28A C28 H28C 109.5
H28B C28 H28C 109.5
C27 C29 H29A 109.5
C27 C29 H29B 109.5
H29A C29 H29B 109.5
C27 C29 H29C 109.5
H29A C29 H29C 109.5
H29B C29 H29C 109.5
C27 C30 H30A 109.5
C27 C30 H30B 109.5
H30A C30 H30B 109.5
C27 C30 H30C 109.5
H30A C30 H30C 109.5
H30B C30 H30C 109.5
O4 C31 C36 122.0(8)
O4 C31 C32 121.7(8)
C36 C31 C32 116.2(8)
C33 C32 C31 122.1(9)
C33 C32 S4 119.6(7)
C31 C32 S4 118.2(6)
C32 C33 C34 120.7(9)
C32 C33 H33 119.7
C34 C33 H33 119.7
C35 C34 C33 117.8(8)
C35 C34 C37 118.9(9)
C33 C34 C37 123.3(9)
C36 C35 C34 121.1(9)
C36 C35 H35 119.4
C34 C35 H35 119.4
C35 C36 C31 122.0(9)
C35 C36 S3 119.4(8)
C31 C36 S3 118.4(6)
C38 C37 C40 109.8(12)
C38 C37 C34 112.6(10)
C40 C37 C34 110.3(11)
C38 C37 C39 110.4(12)
C40 C37 C39 104.6(13)
C34 C37 C39 108.9(10)
C37 C38 H38A 109.5
C37 C38 H38B 109.5
H38A C38 H38B 109.5
C37 C38 H38C 109.5
H38A C38 H38C 109.5
H38B C38 H38C 109.5
C37 C39 H39A 109.5
C37 C39 H39B 109.5
H39A C39 H39B 109.5
C37 C39 H39C 109.5
H39A C39 H39C 109.5
H39B C39 H39C 109.5
C37 C40 H40A 109.5
C37 C40 H40B 109.5
H40A C40 H40B 109.5
C37 C40 H40C 109.5
H40A C40 H40C 109.5
H40B C40 H40C 109.5
O5 C41 C46 123.2(8)
O5 C41 C42 120.8(9)
C46 C41 C42 116.1(9)
C43 C42 C41 121.6(9)
C43 C42 S5 119.2(7)
C41 C42 S5 119.1(7)
C42 C43 C44 121.3(9)
C42 C43 H43 119.4
C44 C43 H43 119.4
C45 C44 C43 117.2(9)
C45 C44 C47 121.6(11)
C43 C44 C47 121.2(10)
C44 C45 C46 122.3(10)
C44 C45 H45 118.9
C46 C45 H45 118.9
C45 C46 C41 121.5(9)
C45 C46 S8 121.3(8)
C41 C46 S8 117.1(7)
C48 C47 C50 108.3(14)
C48 C47 C49 105.5(14)
C50 C47 C49 108.8(15)
C48 C47 C44 113.3(12)
C50 C47 C44 111.1(11)
C49 C47 C44 109.5(13)
C47 C48 H48A 109.5
C47 C48 H48B 109.5
H48A C48 H48B 109.5
C47 C48 H48C 109.5
H48A C48 H48C 109.5
H48B C48 H48C 109.5
C47 C49 H49A 109.5
C47 C49 H49B 109.5
H49A C49 H49B 109.5
C47 C49 H49C 109.5
H49A C49 H49C 109.5
H49B C49 H49C 109.5
C47 C50 H50A 109.5
C47 C50 H50B 109.5
H50A C50 H50B 109.5
C47 C50 H50C 109.5
H50A C50 H50C 109.5
H50B C50 H50C 109.5
O6 C51 C56 122.8(8)
O6 C51 C52 121.7(8)
C56 C51 C52 115.4(8)
C53 C52 C51 122.1(9)
C53 C52 S6 117.8(7)
C51 C52 S6 119.9(7)
C52 C53 C54 121.5(10)
C52 C53 H53 119.3
C54 C53 H53 119.3
C53 C54 C55 116.9(10)
C53 C54 C57 121.8(11)
C55 C54 C57 121.2(11)
C56 C55 C54 121.8(10)
C56 C55 H55 119.1
C54 C55 H55 119.1
C55 C56 C51 122.1(9)
C55 C56 S5 118.2(7)
C51 C56 S5 119.7(7)
C59 C57 C54 113.6(13)
C59 C57 C60 109.1(16)
C54 C57 C60 111.9(13)
C59 C57 C58 95.3(15)
C54 C57 C58 107.1(15)
C60 C57 C58 118.9(15)
C57 C59 H59A 109.5
C57 C59 H59B 109.5
H59A C59 H59B 109.5
C57 C59 H59C 109.5
H59A C59 H59C 109.5
H59B C59 H59C 109.5
C57 C60 H60A 109.5
C57 C60 H60B 109.5
H60A C60 H60B 109.5
C57 C60 H60C 109.5
H60A C60 H60C 109.5
H60B C60 H60C 109.5
O7 C61 C62 122.4(8)
O7 C61 C66 123.2(8)
C62 C61 C66 114.4(8)
C63 C62 C61 122.2(8)
C63 C62 S7 118.2(8)
C61 C62 S7 119.5(7)
C62 C63 C64 122.0(10)
C62 C63 H63 119.0
C64 C63 H63 119.0
C65 C64 C63 116.0(9)
C65 C64 C67 123.9(10)
C63 C64 C67 120.0(10)
C66 C65 C64 123.0(9)
C66 C65 H65 118.5
C64 C65 H65 118.5
C65 C66 C61 122.2(9)
C65 C66 S6 119.7(7)
C61 C66 S6 118.0(7)
C69 C67 C68 107.6(14)
C69 C67 C70 110.9(14)
C68 C67 C70 109.2(14)
C69 C67 C64 112.5(13)
C68 C67 C64 107.7(12)
C70 C67 C64 108.9(12)
C67 C68 H68A 109.5
C67 C68 H68B 109.5
H68A C68 H68B 109.5
C67 C68 H68C 109.5
H68A C68 H68C 109.5
H68B C68 H68C 109.5
C67 C69 H69A 109.5
C67 C69 H69B 109.5
H69A C69 H69B 109.5
C67 C69 H69C 109.5
H69A C69 H69C 109.5
H69B C69 H69C 109.5
C67 C70 H70A 109.5
C67 C70 H70B 109.5
H70A C70 H70B 109.5
C67 C70 H70C 109.5
H70A C70 H70C 109.5
H70B C70 H70C 109.5
O8 C71 C76 120.3(8)
O8 C71 C72 121.7(8)
C76 C71 C72 118.0(8)
C73 C72 C71 120.6(9)
C73 C72 S8 119.2(7)
C71 C72 S8 120.0(7)
C74 C73 C72 121.7(9)
C74 C73 H73 119.2
C72 C73 H73 119.2
C73 C74 C75 117.2(9)
C73 C74 C77 119.0(10)
C75 C74 C77 123.7(10)
C76 C75 C74 122.1(9)
C76 C75 H75 119.0
C74 C75 H75 119.0
C71 C76 C75 120.5(8)
C71 C76 S7 120.0(7)
C75 C76 S7 119.3(7)
C79 C77 C80 109.5(15)
C79 C77 C74 112.4(12)
C80 C77 C74 112.5(11)
C79 C77 C78 108.2(16)
C80 C77 C78 105.7(14)
C74 C77 C78 108.3(11)
C77 C78 H78A 109.5
C77 C78 H78B 109.5
H78A C78 H78B 109.5
C77 C78 H78C 109.5
H78A C78 H78C 109.5
H78B C78 H78C 109.5
C77 C79 H79A 109.5
C77 C79 H79B 109.5
H79A C79 H79B 109.5
C77 C79 H79C 109.5
H79A C79 H79C 109.5
H79B C79 H79C 109.5
C77 C80 H80A 109.5
C77 C80 H80B 109.5
H80A C80 H80B 109.5
C77 C80 H80C 109.5
H80A C80 H80C 109.5
H80B C80 H80C 109.5
N1B C81 C82A 42.9(14)
C82B C82A N1B 102(4)
C82B C82A O10 73(2)
N1B C82A O10 173(3)
C82B C82A N1A 47(3)
N1B C82A N1A 55(2)
O10 C82A N1A 120(2)
C82B C82A C81 165(4)
N1B C82A C81 63(2)
O10 C82A C81 121(2)
N1A C82A C81 118(2)
N1B C83 N1A 42.4(15)
N1A C84 C82B 34.7(15)
O12 C85 O13 129.6(15)
O12 C85 C86 103.0(15)
O13 C85 C86 127.4(15)
C85 C86 H86A 109.5
C85 C86 H86B 109.5
H86A C86 H86B 109.5
C85 C86 H86C 109.5
H86A C86 H86C 109.5
H86B C86 H86C 109.5
O14 C87 H87A 109.5
O14 C87 H87B 109.5
H87A C87 H87B 109.5
O14 C87 H87C 109.5
H87A C87 H87C 109.5
H87B C87 H87C 109.5
O15 C88 O16 127.1(10)
O15 C88 C89 117.0(11)
O16 C88 C89 115.8(11)
C88 C89 H89A 109.5
C88 C89 H89B 109.5
H89A C89 H89B 109.5
C88 C89 H89C 109.5
H89A C89 H89C 109.5
H89B C89 H89C 109.5
C91 C90 H90A 109.5
C91 C90 H90B 109.5
H90A C90 H90B 109.5
C91 C90 H90C 109.5
H90A C90 H90C 109.5
H90B C90 H90C 109.5
O17 C91 N2 125.0(14)
O17 C91 C90 119.8(12)
N2 C91 C90 115.2(13)
N2 C92 H92A 109.5
N2 C92 H92B 109.5
H92A C92 H92B 109.5
N2 C92 H92C 109.5
H92A C92 H92C 109.5
H92B C92 H92C 109.5
N2 C93 H93A 109.5
N2 C93 H93B 109.5
H93A C93 H93B 109.5
N2 C93 H93C 109.5
H93A C93 H93C 109.5
H93B C93 H93C 109.5
N1A N1B C82A 68(2)
N1A N1B C83 76(3)
C82A N1B C83 144(4)
N1A N1B C82B 39.0(17)
C82A N1B C82B 28.8(15)
C83 N1B C82B 115(3)
N1A N1B C81 142(3)
C82A N1B C81 74(2)
C83 N1B C81 142(3)
C82B N1B C81 103(2)
C7 C10B H10A 109.5
C7 C10B H10B 109.5
H10A C10B H10B 109.5
C7 C10B H10C 109.5
H10A C10B H10C 109.5
H10B C10B H10C 109.5
C7 C9B H9B1 109.5
C7 C9B H9B2 109.5
H9B1 C9B H9B2 109.5
C7 C9B H9B3 109.5
H9B1 C9B H9B3 109.5
H9B2 C9B H9B3 109.5
C82A C82B N1A 98(5)
C82A C82B O10 72(2)
N1A C82B O10 171(6)
C82A C82B N1B 49(4)
N1A C82B N1B 49(3)
O10 C82B N1B 122(4)
C82A C82B C84 156(4)
N1A C82B C84 59(3)
O10 C82B C84 129(4)
N1B C82B C84 108.8(18)

loop_
_geom_bond_atom_site_label_1
_geom_bond_atom_site_label_2
_geom_bond_distance
Gd1 O1 2.340(6)
Gd1 O5 2.344(6)
Gd1 O2 2.381(6)
Gd1 O6 2.398(6)
Gd1 O10 2.420(7)
Gd1 O11 2.424(7)
Gd1 O9 2.620(6)
Gd1 S1 2.943(3)
Gd1 S5 2.966(2)
Gd1 Zn1 3.3396(14)
Gd1 Gd2 3.6383(10)
Zn1 O1 2.090(7)
Zn1 O8 2.097(6)
Zn1 O4 2.116(6)
Zn1 O5 2.168(6)
Zn1 O9 2.190(6)
Zn1 S3 2.779(3)
Zn1 Gd3 3.3369(13)
S1 C12 1.782(11)
S1 C6 1.796(10)
O1 C1 1.297(11)
N1A C82B 0.93(2)
N1A N1B 1.12(4)
N1A C82A 1.26(3)
N1A C84 1.40(2)
N1A C83 1.61(3)
C1 C6 1.408(14)
C1 C2 1.417(13)
Gd2 O13 2.388(7)
Gd2 O9 2.390(6)
Gd2 O14 2.394(7)
Gd2 O2 2.400(6)
Gd2 O6 2.421(6)
Gd2 O7 2.455(6)
Gd2 O3 2.462(5)
Gd2 S2 2.965(3)
Gd2 S6 2.994(2)
Gd2 Gd3 3.6673(10)
S2 C22 1.783(9)
S2 C16 1.799(10)
O2 C11 1.322(10)
N2 C91 1.276(17)
N2 C92 1.495(15)
N2 C93 1.56(2)
C2 C3 1.371(14)
C2 S3 1.787(10)
Gd3 O4 2.338(6)
Gd3 O16 2.349(6)
Gd3 O8 2.359(6)
Gd3 O3 2.387(6)
Gd3 O7 2.393(6)
Gd3 O17 2.397(6)
Gd3 O9 2.658(6)
Gd3 S7 2.965(2)
Gd3 S4 2.995(2)
S3 C36 1.793(9)
O3 C21 1.315(10)
C3 C4 1.400(16)
C3 H3 0.9300
S4 C26 1.779(10)
S4 C32 1.789(10)
O4 C31 1.309(10)
C4 C5 1.409(16)
C4 C7 1.551(17)
S5 C56 1.788(10)
S5 C42 1.800(10)
O5 C41 1.326(11)
C5 C6 1.383(14)
C5 H5 0.9300
S6 C66 1.790(10)
S6 C52 1.795(9)
O6 C51 1.332(11)
S7 C62 1.790(9)
S7 C76 1.796(9)
O7 C61 1.311(10)
C7 C9B 1.524(10)
C7 C10B 1.53(3)
C7 C8A 1.53(3)
C7 C9A 1.55(3)
C7 C8B 1.56(4)
C7 C10A 1.60(4)
S8 C46 1.794(10)
S8 C72 1.797(10)
O8 C71 1.354(10)
O10 C82A 1.23(2)
O10 C82B 1.233(10)
C11 C12 1.401(13)
C11 C16 1.418(14)
O12 C85 1.259(9)
C12 C13 1.409(14)
O13 C85 1.278(9)
C13 C14 1.404(17)
C13 H13 0.9300
O14 C87 1.349(16)
C14 C15 1.379(16)
C14 C17 1.536(17)
O15 C88 1.214(14)
C15 C16 1.387(14)
C15 H15 0.9300
O16 C88 1.256(13)
O17 C91 1.257(14)
C17 C18 1.47(2)
C17 C19 1.48(2)
C17 C20 1.57(3)
C18 H18A 0.9600
C18 H18B 0.9600
C18 H18C 0.9600
C19 H19A 0.9600
C19 H19B 0.9600
C19 H19C 0.9600
C20 H20A 0.9600
C20 H20B 0.9600
C20 H20C 0.9600
C21 C26 1.411(12)
C21 C22 1.436(12)
C22 C23 1.387(13)
C23 C24 1.389(14)
C23 H23 0.9300
C24 C25 1.402(14)
C24 C27 1.530(15)
C25 C26 1.395(12)
C25 H25 0.9300
C27 C30 1.43(2)
C27 C28 1.49(2)
C27 C29 1.61(2)
C28 H28A 0.9600
C28 H28B 0.9600
C28 H28C 0.9600
C29 H29A 0.9600
C29 H29B 0.9600
C29 H29C 0.9600
C30 H30A 0.9600
C30 H30B 0.9600
C30 H30C 0.9600
C31 C36 1.413(13)
C31 C32 1.418(12)
C32 C33 1.382(12)
C33 C34 1.413(13)
C33 H33 0.9300
C34 C35 1.405(14)
C34 C37 1.530(13)
C35 C36 1.382(12)
C35 H35 0.9300
C37 C38 1.522(16)
C37 C40 1.525(19)
C37 C39 1.54(2)
C38 H38A 0.9600
C38 H38B 0.9600
C38 H38C 0.9600
C39 H39A 0.9600
C39 H39B 0.9600
C39 H39C 0.9600
C40 H40A 0.9600
C40 H40B 0.9600
C40 H40C 0.9600
C41 C46 1.410(13)
C41 C42 1.421(13)
C42 C43 1.380(14)
C43 C44 1.414(15)
C43 H43 0.9300
C44 C45 1.377(14)
C44 C47 1.536(15)
C45 C46 1.386(13)
C45 H45 0.9300
C47 C48 1.50(2)
C47 C50 1.51(2)
C47 C49 1.52(2)
C48 H48A 0.9600
C48 H48B 0.9600
C48 H48C 0.9600
C49 H49A 0.9600
C49 H49B 0.9600
C49 H49C 0.9600
C50 H50A 0.9600
C50 H50B 0.9600
C50 H50C 0.9600
C51 C56 1.404(13)
C51 C52 1.415(13)
C52 C53 1.390(13)
C53 C54 1.391(16)
C53 H53 0.9300
C54 C55 1.398(16)
C54 C57 1.544(16)
C55 C56 1.387(13)
C55 H55 0.9300
C57 C59 1.48(2)
C57 C60 1.57(2)
C57 C58 1.57(3)
C59 H59A 0.9600
C59 H59B 0.9600
C59 H59C 0.9600
C60 H60A 0.9600
C60 H60B 0.9600
C60 H60C 0.9600
C61 C62 1.423(13)
C61 C66 1.430(12)
C62 C63 1.400(13)
C63 C64 1.402(15)
C63 H63 0.9300
C64 C65 1.398(15)
C64 C67 1.551(15)
C65 C66 1.375(13)
C65 H65 0.9300
C67 C69 1.48(2)
C67 C68 1.52(2)
C67 C70 1.54(2)
C68 H68A 0.9600
C68 H68B 0.9600
C68 H68C 0.9600
C69 H69A 0.9600
C69 H69B 0.9600
C69 H69C 0.9600
C70 H70A 0.9600
C70 H70B 0.9600
C70 H70C 0.9600
C71 C76 1.389(13)
C71 C72 1.403(13)
C72 C73 1.394(14)
C73 C74 1.385(15)
C73 H73 0.9300
C74 C75 1.393(14)
C74 C77 1.547(14)
C75 C76 1.391(13)
C75 H75 0.9300
C77 C79 1.47(2)
C77 C80 1.491(19)
C77 C78 1.55(2)
C78 H78A 0.9600
C78 H78B 0.9600
C78 H78C 0.9600
C79 H79A 0.9600
C79 H79B 0.9600
C79 H79C 0.9600
C80 H80A 0.9600
C80 H80B 0.9600
C80 H80C 0.9600
C81 N1B 1.49(4)
C81 C82A 1.61(3)
C82A C82B 0.72(4)
C82A N1B 1.14(3)
C83 N1B 1.45(4)
C84 C82B 1.62(4)
C85 C86 1.539(7)
C86 H86A 0.9600
C86 H86B 0.9600
C86 H86C 0.9600
C87 H87A 0.9600
C87 H87B 0.9600
C87 H87C 0.9600
C88 C89 1.533(14)
C89 H89A 0.9600
C89 H89B 0.9600
C89 H89C 0.9600
C90 C91 1.561(18)
C90 H90A 0.9600
C90 H90B 0.9600
C90 H90C 0.9600
C92 H92A 0.9600
C92 H92B 0.9600
C92 H92C 0.9600
C93 H93A 0.9600
C93 H93B 0.9600
C93 H93C 0.9600
N1B C82B 1.47(5)
C10B H10A 0.9600
C10B H10B 0.9600
C10B H10C 0.9600
C9B H9B1 0.9600
C9B H9B2 0.9600
C9B H9B3 0.9600
